data_7046396
loop_
_publ_author_name
'Shiga, Misaki'
'Kawaguchi, Shogo'
'Fujibayashi, Masaru'
'Nishihara, Sadafumi'
'Inoue, Katsuya'
'Akutagawa, Tomoyuki'
'Noro, Shin-Ichiro'
'Nakamura, Takayoshi'
'Tsunashima, Ryo'

_publ_section_title
;
 Chemo-chromism in an orthogonal dabco-based Co(ii) network assembled by
 methanol-coordination and hydrogen bond formation.
;
_journal_issue 23
_journal_name_full 'Dalton transactions (Cambridge, England : 2003)'
_journal_page_first 7656
_journal_page_last 7662
_journal_paper_doi 10.1039/c8dt01220b
_journal_volume 47
_journal_year 2018
_chemical_formula_sum 'C4 H8 Co0.25 N1.5 O0.5 S0.5'
_chemical_formula_weight 115.88
_chemical_name_common 1-pink
_chemical_name_systematic MS001
_space_group_crystal_system orthorhombic
_space_group_IT_number 63
_space_group_name_Hall '-C 2c 2'
_space_group_name_H-M_alt 'C m c m'
_symmetry_space_group_name_Hall '-C 2c 2'
_symmetry_space_group_name_H-M 'C m c m'
_atom_sites_solution_hydrogens mixed
_audit_creation_method SHELXL-2018/3
_audit_update_record
;
2018-04-25 deposited with the CCDC.
2018-04-26 downloaded from the CCDC.
;
_cell_angle_alpha 90
_cell_angle_beta 90
_cell_angle_gamma 90
_cell_formula_units_Z 16
_cell_length_a 7.2068(7)
_cell_length_b 14.2130(10)
_cell_length_c 21.8914(16)
_cell_measurement_reflns_used 3185
_cell_measurement_temperature 120(2)
_cell_measurement_theta_max 27.4835
_cell_measurement_theta_min 3.0132
_cell_volume 2242.3(3)
_computing_cell_refinement Crystalclear
_computing_data_collection Crystalclear
_computing_data_reduction Crystalclear
_computing_molecular_graphics pymol
_computing_structure_refinement 'SHELXL-2018/3 (Sheldrick, 2018)'
_computing_structure_solution Yadokari
_diffrn_ambient_temperature 120(2)
_diffrn_detector_area_resol_mean 14.7275
_diffrn_measured_fraction_theta_full 0.970
_diffrn_measured_fraction_theta_max 0.961
_diffrn_measurement_device_type
;
Mercury (2x2 bin mode)
;
_diffrn_measurement_method dtintegrate.ref
_diffrn_radiation_type MoK\a
_diffrn_radiation_wavelength 0.7107
_diffrn_reflns_av_R_equivalents 0.0333
_diffrn_reflns_av_unetI/netI 0.0183
_diffrn_reflns_Laue_measured_fraction_full 0.970
_diffrn_reflns_Laue_measured_fraction_max 0.961
_diffrn_reflns_limit_h_max 8
_diffrn_reflns_limit_h_min -8
_diffrn_reflns_limit_k_max 18
_diffrn_reflns_limit_k_min -18
_diffrn_reflns_limit_l_max 28
_diffrn_reflns_limit_l_min -27
_diffrn_reflns_number 7051
_diffrn_reflns_point_group_measured_fraction_full 0.970
_diffrn_reflns_point_group_measured_fraction_max 0.961
_diffrn_reflns_theta_full 25.241
_diffrn_reflns_theta_max 27.478
_diffrn_reflns_theta_min 3.014
_exptl_absorpt_coefficient_mu 0.974
_exptl_absorpt_correction_T_max 0.8802
_exptl_absorpt_correction_T_min 0.7397
_exptl_absorpt_correction_type numerical
_exptl_crystal_colour Purple
_exptl_crystal_density_diffrn 1.373
_exptl_crystal_description Platelet
_exptl_crystal_F_000 980
_exptl_crystal_recrystallization_method 'Re-crystallisation from solvent'
_exptl_crystal_size_max 0.670
_exptl_crystal_size_mid 0.220
_exptl_crystal_size_min 0.170
_refine_diff_density_max 1.312
_refine_diff_density_min -0.578
_refine_diff_density_rms 0.089
_refine_ls_extinction_method none
_refine_ls_goodness_of_fit_ref 1.084
_refine_ls_hydrogen_treatment mixed
_refine_ls_matrix_type full
_refine_ls_number_parameters 130
_refine_ls_number_reflns 1371
_refine_ls_number_restraints 0
_refine_ls_restrained_S_all 1.084
_refine_ls_R_factor_all 0.0525
_refine_ls_R_factor_gt 0.0482
_refine_ls_shift/su_max 0.000
_refine_ls_shift/su_mean 0.000
_refine_ls_structure_factor_coef Fsqd
_refine_ls_weighting_details 'w=1/[\s^2^(Fo^2^)+(0.0764P)^2^+5.4572P] where P=(Fo^2^+2Fc^2^)/3'
_refine_ls_weighting_scheme calc
_refine_ls_wR_factor_gt 0.1296
_refine_ls_wR_factor_ref 0.1340
_reflns_Friedel_coverage 0.000
_reflns_number_gt 1241
_reflns_number_total 1371
_reflns_threshold_expression 'I > 2\s(I)'
_cod_data_source_file c8dt01220b2.cif
_cod_data_source_block 120kR
_cod_depositor_comments
;
The following automatic conversions were performed:

'_exptl_absorpt_correction_type' value 'Numerical' changed to
'numerical' according to
/home/data/users/saulius/crontab/automatic-downloads/rss-feeds/RSC/lib/dictionaries/cif_core.dic
dictionary named 'cif_core.dic' version 2.4.2 from 2011-04-26.

Automatic conversion script
Id: cif_fix_values 4973 2017-02-22 13:04:09Z antanas 

 Adding full bibliography for 7046396.cif.
;
_cod_original_formula_sum 'C4 H8 Co0.25 N1.50 O0.50 S0.50'
_cod_database_code 7046396
_shelx_shelxl_version_number 2018/3
_shelx_space_group_comment
;
The symmetry employed for this shelxl refinement is uniquely defined
by the following loop, which should always be used as a source of
symmetry information in preference to the above space-group names.
They are only intended as comments.
;
_shelx_estimated_absorpt_t_min 0.561
_shelx_estimated_absorpt_t_max 0.852

loop_
_space_group_symop_operation_xyz
'x, y, z'
'-x, -y, z+1/2'
'x, -y, -z'
'-x, y, -z+1/2'
'x+1/2, y+1/2, z'
'-x+1/2, -y+1/2, z+1/2'
'x+1/2, -y+1/2, -z'
'-x+1/2, y+1/2, -z+1/2'
'-x, -y, -z'
'x, y, -z-1/2'
'-x, y, z'
'x, -y, z-1/2'
'-x+1/2, -y+1/2, -z'
'x+1/2, y+1/2, -z-1/2'
'-x+1/2, y+1/2, z'
'x+1/2, -y+1/2, z-1/2'

loop_
_atom_site_label
_atom_site_type_symbol
_atom_site_fract_x
_atom_site_fract_y
_atom_site_fract_z
_atom_site_U_iso_or_equiv
_atom_site_adp_type
_atom_site_occupancy
_atom_site_site_symmetry_order
_atom_site_calc_flag
_atom_site_refinement_flags_posn
_atom_site_refinement_flags_adp
_atom_site_refinement_flags_occupancy
N1 N 0.000000 0.1029(2) 0.43271(13) 0.0266(6) Uani 1 2 d S T P
C1 C 0.000000 0.1620(2) 0.39631(15) 0.0262(7) Uani 1 2 d S T P
S1 S 0.000000 0.24367(8) 0.34407(5) 0.0485(3) Uani 1 2 d S T P
N2 N -0.3177(4) 0.000000 0.500000 0.0173(6) Uani 1 2 d S T P
C2 C -0.3931(8) -0.0142(5) 0.5619(2) 0.0399(15) Uani 0.5 1 d . . P
H8 H -0.349(10) 0.036(6) 0.587(3) 0.041(18) Uiso 0.5 1 d . . P
H9 H -0.337(10) -0.041(5) 0.585(4) 0.04(2) Uiso 0.5 1 d . . P
C3 C -0.3932(7) -0.0851(4) 0.5251(3) 0.0405(15) Uani 0.5 1 d . . P
H10 H -0.347(6) -0.099(3) 0.570(2) 0.003(9) Uiso 0.5 1 d . . P
H11 H -0.341(9) -0.134(5) 0.514(3) 0.038(18) Uiso 0.5 1 d . . P
C4 C -0.3924(7) -0.0811(4) 0.4626(3) 0.0355(12) Uani 0.5 1 d . . P
H12 H -0.351(7) -0.138(4) 0.482(3) 0.014(12) Uiso 0.5 1 d . . P
H13 H -0.346(9) -0.089(5) 0.424(3) 0.041(18) Uiso 0.5 1 d . . P
O1 O 0.000000 0.09944(17) 0.56958(11) 0.0255(5) Uani 1 2 d S T P
H1 H 0.000000 0.085(3) 0.606(2) 0.040(12) Uiso 1 2 d S . P
C5 C 0.000000 0.1996(3) 0.56461(17) 0.0355(8) Uani 1 2 d S T P
H5 H 0.109(4) 0.225(2) 0.5859(16) 0.042(8) Uiso 1 1 d . . .
H5A H 0.000000 0.208(3) 0.517(2) 0.046(13) Uiso 1 2 d S . P
N3 N 0.000000 0.0728(3) 0.69119(14) 0.0413(8) Uani 1 2 d S T P
C6 C 0.1666(5) 0.0239(3) 0.71452(12) 0.0460(7) Uani 1 1 d . . .
H6 H 0.275(5) 0.058(2) 0.6995(15) 0.047(9) Uiso 1 1 d . . .
H6A H 0.166(4) -0.037(2) 0.7001(15) 0.038(8) Uiso 1 1 d . . .
C7 C 0.000000 0.1704(3) 0.71485(18) 0.0486(10) Uani 1 2 d S T P
H7 H -0.111208 0.203951 0.699716 0.058 Uiso 0.5 1 calc R U P
H7A H 0.111208 0.203951 0.699716 0.058 Uiso 0.5 1 calc R U P
Co1 Co 0.000000 0.000000 0.500000 0.0204(2) Uani 1 4 d S T P

loop_
_atom_site_aniso_label
_atom_site_aniso_U_11
_atom_site_aniso_U_22
_atom_site_aniso_U_33
_atom_site_aniso_U_23
_atom_site_aniso_U_13
_atom_site_aniso_U_12
N1 0.0181(13) 0.0361(15) 0.0256(13) 0.0144(11) 0.000 0.000
C1 0.0177(15) 0.0348(17) 0.0261(15) 0.0039(13) 0.000 0.000
S1 0.0483(7) 0.0476(6) 0.0497(6) 0.0305(5) 0.000 0.000
N2 0.0133(13) 0.0228(12) 0.0159(12) 0.0016(8) 0.000 0.000
C2 0.017(3) 0.083(5) 0.020(2) 0.007(3) -0.001(2) 0.002(2)
C3 0.013(3) 0.026(2) 0.082(5) 0.022(3) 0.000(2) 0.0043(19)
C4 0.015(3) 0.038(3) 0.053(3) -0.021(2) 0.002(2) -0.002(2)
O1 0.0306(13) 0.0274(11) 0.0185(11) 0.0025(9) 0.000 0.000
C5 0.044(2) 0.0319(17) 0.0304(17) 0.0031(14) 0.000 0.000
N3 0.0428(19) 0.058(2) 0.0228(13) 0.0018(14) 0.000 0.000
C6 0.0438(19) 0.072(2) 0.0226(13) -0.0006(13) 0.0012(11) 0.0034(16)
C7 0.053(3) 0.065(3) 0.029(2) 0.0018(18) 0.000 0.000
Co1 0.0160(4) 0.0278(4) 0.0174(3) 0.0067(2) 0.000 0.000

loop_
_atom_type_symbol
_atom_type_description
_atom_type_scat_dispersion_real
_atom_type_scat_dispersion_imag
_atom_type_scat_source
C C 0.0033 0.0016 'International Tables Vol C Tables 4.2.6.8 and 6.1.1.4'
H H 0.0000 0.0000 'International Tables Vol C Tables 4.2.6.8 and 6.1.1.4'
Co Co 0.3494 0.9721 'International Tables Vol C Tables 4.2.6.8 and 6.1.1.4'
N N 0.0061 0.0033 'International Tables Vol C Tables 4.2.6.8 and 6.1.1.4'
O O 0.0106 0.0060 'International Tables Vol C Tables 4.2.6.8 and 6.1.1.4'
S S 0.1246 0.1234 'International Tables Vol C Tables 4.2.6.8 and 6.1.1.4'

loop_
_geom_angle_atom_site_label_1
_geom_angle_atom_site_label_2
_geom_angle_atom_site_label_3
_geom_angle
_geom_angle_site_symmetry_1
_geom_angle_site_symmetry_3
C1 N1 Co1 178.3(3) . .
N1 C1 S1 178.9(3) . .
C3 N2 C3 135.4(4) . 3_556
C3 N2 C2 52.6(4) . .
C3 N2 C2 109.1(4) 3_556 .
C3 N2 C2 109.1(4) . 3_556
C3 N2 C2 52.6(4) 3_556 3_556
C2 N2 C2 136.7(5) . 3_556
C3 N2 C4 107.4(4) . 3_556
C3 N2 C4 55.3(4) 3_556 3_556
C2 N2 C4 58.4(4) . 3_556
C2 N2 C4 105.2(4) 3_556 3_556
C3 N2 C4 55.3(4) . .
C3 N2 C4 107.4(4) 3_556 .
C2 N2 C4 105.2(4) . .
C2 N2 C4 58.4(4) 3_556 .
C4 N2 C4 138.3(4) 3_556 .
C3 N2 Co1 112.3(2) . .
C3 N2 Co1 112.3(2) 3_556 .
C2 N2 Co1 111.6(2) . .
C2 N2 Co1 111.6(2) 3_556 .
C4 N2 Co1 110.8(2) 3_556 .
C4 N2 Co1 110.8(2) . .
C4 C2 N2 62.1(3) 3_556 .
C4 C2 C2 90.2(3) 3_556 11_455
N2 C2 C2 111.6(2) . 11_455
C4 C2 C3 108.7(4) 3_556 11_455
N2 C2 C3 89.0(3) . 11_455
C2 C2 C3 39.9(3) 11_455 11_455
C4 C2 H8 61(5) 3_556 .
N2 C2 H8 108(5) . .
C2 C2 H8 109(4) 11_455 .
C3 C2 H8 149(4) 11_455 .
C4 C2 H9 136(6) 3_556 .
N2 C2 H9 120(6) . .
C2 C2 H9 122(5) 11_455 .
C3 C2 H9 115(6) 11_455 .
H8 C2 H9 80(7) . .
C4 C2 H10 159(2) 3_556 .
N2 C2 H10 99(2) . .
C2 C2 H10 105(2) 11_455 .
C3 C2 H10 77(2) 11_455 .
H8 C2 H10 124(5) . .
H9 C2 H10 44(6) . .
N2 C3 C3 112.3(2) . 11_455
N2 C3 C2 91.3(3) . 11_455
C3 C3 C2 39.9(3) 11_455 11_455
N2 C3 H9 83(3) . .
C3 C3 H9 106(3) 11_455 .
C2 C3 H9 70(3) 11_455 .
N2 C3 H10 113(3) . .
C3 C3 H10 109(2) 11_455 .
C2 C3 H10 88(2) 11_455 .
H9 C3 H10 35(3) . .
N2 C3 H11 115(5) . .
C3 C3 H11 117(5) 11_455 .
C2 C3 H11 152(5) 11_455 .
H9 C3 H11 118(6) . .
H10 C3 H11 88(5) . .
N2 C3 H12 97(2) . .
C3 C3 H12 104(2) 11_455 .
C2 C3 H12 142(3) 11_455 .
H9 C3 H12 148(4) . .
H10 C3 H12 121(4) . .
H11 C3 H12 33(5) . .
C2 C4 N2 59.5(3) 3_556 .
C2 C4 C4 89.8(3) 3_556 11_455
N2 C4 C4 110.8(2) . 11_455
C2 C4 H11 143(3) 3_556 .
N2 C4 H11 83(3) . .
C4 C4 H11 105(3) 11_455 .
C2 C4 H12 161(3) 3_556 .
N2 C4 H12 107(3) . .
C4 C4 H12 108(3) 11_455 .
H11 C4 H12 28(4) . .
C2 C4 H13 77(5) 3_556 .
N2 C4 H13 117(5) . .
C4 C4 H13 111(4) 11_455 .
H11 C4 H13 126(5) . .
H12 C4 H13 101(6) . .
C5 O1 Co1 128.5(2) . .
C5 O1 H1 109(3) . .
Co1 O1 H1 123(3) . .
O1 C5 H5 109.0(19) . .
O1 C5 H5A 101(3) . .
H5 C5 H5A 116(2) . .
O1 C5 H5 109.0(19) . 11
H5 C5 H5 106(4) . 11
H5A C5 H5 116(2) . 11
C6 N3 C6 108.7(4) 11 .
C6 N3 C7 108.6(2) 11 .
C6 N3 C7 108.6(2) . .
N3 C6 C6 110.21(16) . 10_557
N3 C6 H6 107(2) . .
C6 C6 H6 109.6(19) 10_557 .
N3 C6 H6A 109(2) . .
C6 C6 H6A 110(2) 10_557 .
H6 C6 H6A 111(3) . .
N3 C7 C7 110.5(2) . 10_557
N3 C7 H7 109.6 . .
C7 C7 H7 109.6 10_557 .
N3 C7 H7A 109.6 . .
C7 C7 H7A 109.6 10_557 .
H7 C7 H7A 108.1 . .
N1 Co1 N1 180.0 9_556 .
N1 Co1 O1 92.34(11) 9_556 9_556
N1 Co1 O1 87.66(11) . 9_556
N1 Co1 O1 87.66(11) 9_556 .
N1 Co1 O1 92.34(11) . .
O1 Co1 O1 180.0 9_556 .
N1 Co1 N2 90.000(1) 9_556 .
N1 Co1 N2 90.0 . .
O1 Co1 N2 90.000(1) 9_556 .
O1 Co1 N2 90.0 . .
N1 Co1 N2 90.0 9_556 9_556
N1 Co1 N2 90.000(1) . 9_556
O1 Co1 N2 90.0 9_556 9_556
O1 Co1 N2 90.000(1) . 9_556
N2 Co1 N2 180.0 . 9_556

loop_
_geom_bond_atom_site_label_1
_geom_bond_atom_site_label_2
_geom_bond_distance
_geom_bond_site_symmetry_2
N1 C1 1.157(4) .
N1 Co1 2.076(3) .
C1 S1 1.629(3) .
N2 C3 1.436(5) .
N2 C3 1.436(5) 3_556
N2 C2 1.474(5) .
N2 C2 1.474(5) 3_556
N2 C4 1.513(5) 3_556
N2 C4 1.513(5) .
N2 Co1 2.290(3) .
C2 C2 1.541(11) 11_455
C2 H8 0.95(8) .
C2 H9 0.76(7) .
C3 C3 1.539(9) 11_455
C3 H10 1.05(5) .
C3 H11 0.83(7) .
C4 C4 1.551(9) 11_455
C4 H12 0.96(5) .
C4 H13 0.92(7) .
O1 C5 1.427(4) .
O1 Co1 2.078(2) .
O1 H1 0.82(5) .
C5 H5 0.98(3) .
C5 H5A 1.05(5) .
C5 H5 0.98(3) 11
N3 C6 1.478(4) 11
N3 C6 1.478(4) .
N3 C7 1.481(6) .
C6 C6 1.554(5) 10_557
C6 H6 0.98(4) .
C6 H6A 0.92(3) .
C7 C7 1.539(8) 10_557
C7 H7 0.9900 .
C7 H7A 0.9900 .

loop_
_geom_torsion_atom_site_label_1
_geom_torsion_atom_site_label_2
_geom_torsion_atom_site_label_3
_geom_torsion_atom_site_label_4
_geom_torsion
_geom_torsion_site_symmetry_1
_geom_torsion_site_symmetry_4
C3 N2 C2 C4 -156.0(4) . 3_556
C3 N2 C2 C4 -22.9(4) 3_556 3_556
C2 N2 C2 C4 -78.2(3) 3_556 3_556
C4 N2 C2 C4 -137.9(4) . 3_556
Co1 N2 C2 C4 101.9(3) . 3_556
C3 N2 C2 C2 -77.9(3) . 11_455
C3 N2 C2 C2 55.3(3) 3_556 11_455
C2 N2 C2 C2 -0.001(3) 3_556 11_455
C4 N2 C2 C2 78.1(3) 3_556 11_455
C4 N2 C2 C2 -59.7(3) . 11_455
Co1 N2 C2 C2 179.999(2) . 11_455
C3 N2 C2 C3 -44.1(3) . 11_455
C3 N2 C2 C3 89.0(4) 3_556 11_455
C2 N2 C2 C3 33.73(19) 3_556 11_455
C4 N2 C2 C3 111.9(4) 3_556 11_455
C4 N2 C2 C3 -26.0(4) . 11_455
Co1 N2 C2 C3 -146.27(19) . 11_455
C3 N2 C3 C3 -0.004(1) 3_556 11_455
C2 N2 C3 C3 79.2(3) . 11_455
C2 N2 C3 C3 -55.7(3) 3_556 11_455
C4 N2 C3 C3 57.9(3) 3_556 11_455
C4 N2 C3 C3 -79.4(3) . 11_455
Co1 N2 C3 C3 179.999(1) . 11_455
C3 N2 C3 C2 -34.94(19) 3_556 11_455
C2 N2 C3 C2 44.2(4) . 11_455
C2 N2 C3 C2 -90.6(4) 3_556 11_455
C4 N2 C3 C2 22.9(4) 3_556 11_455
C4 N2 C3 C2 -114.3(4) . 11_455
Co1 N2 C3 C2 145.06(19) . 11_455
C3 N2 C4 C2 153.5(4) . 3_556
C3 N2 C4 C2 19.8(4) 3_556 3_556
C2 N2 C4 C2 136.0(5) . 3_556
C4 N2 C4 C2 76.8(3) 3_556 3_556
Co1 N2 C4 C2 -103.2(3) . 3_556
C3 N2 C4 C4 76.7(3) . 11_455
C3 N2 C4 C4 -57.0(3) 3_556 11_455
C2 N2 C4 C4 59.2(3) . 11_455
C2 N2 C4 C4 -76.8(3) 3_556 11_455
C4 N2 C4 C4 -0.004(1) 3_556 11_455
Co1 N2 C4 C4 179.998(1) . 11_455
C6 N3 C6 C6 -59.1(3) 11 10_557
C7 N3 C6 C6 58.9(2) . 10_557
C6 N3 C7 C7 59.0(2) 11 10_557
C6 N3 C7 C7 -59.0(2) . 10_557
